data_4031338
loop_
_publ_author_name
'Stock, Rafaela I.'
'Nandi, Leandro G.'
'Nicoleti, Celso R.'
'Schramm, Adriana D. S.'
'Meller, Sheila L.'
'Heying, Renata S.'
'Coimbra, Daniel F.'
'Andriani, Karla F.'
'Caramori, Giovanni F.'
'Bortoluzzi, Adailton J.'
'Machado, Vanderlei G.'

_publ_section_title
;
 Synthesis and Solvatochromism of Substituted 4-(Nitrostyryl)phenolate
 Dyes.
;
_journal_issue 16
_journal_name_full 'The Journal of organic chemistry'
_journal_page_first 7971
_journal_page_last 7983
_journal_paper_doi 10.1021/acs.joc.5b00983
_journal_volume 80
_journal_year 2015
_chemical_formula_moiety 'C16 H14 N2 O5'
_chemical_formula_sum 'C16 H14 N2 O5'
_chemical_formula_weight 314.29
_chemical_name_systematic
;
(E)-2-6,-dimehyl-4-(2,4-dinitrostyryl)phenol
;
_space_group_IT_number 2
_symmetry_cell_setting triclinic
_symmetry_space_group_name_Hall '-P 1'
_symmetry_space_group_name_H-M 'P -1'
_atom_sites_solution_hydrogens geom
_atom_sites_solution_primary direct
_atom_sites_solution_secondary difmap
_audit_creation_method SHELXL-97
_cell_angle_alpha 81.896(1)
_cell_angle_beta 77.827(1)
_cell_angle_gamma 64.116(1)
_cell_formula_units_Z 2
_cell_length_a 6.9348(2)
_cell_length_b 7.8591(2)
_cell_length_c 15.3115(3)
_cell_measurement_reflns_used 6388
_cell_measurement_temperature 293(2)
_cell_measurement_theta_max 32.28
_cell_measurement_theta_min 2.73
_cell_volume 732.76(3)
_computing_cell_refinement 'Bruker SAINT'
_computing_data_collection 'Bruker APEX2'
_computing_data_reduction 'Bruker SAINT'
_computing_molecular_graphics 'PLATON (Spek, 2009)'
_computing_publication_material 'SHELXL-2013 (Sheldrick, 2013)'
_computing_structure_refinement 'SHELXL-2013 (Sheldrick, 2013)'
_computing_structure_solution 'SHELXS-97 (Sheldrick, 2008)'
_diffrn_ambient_temperature 293(2)
_diffrn_measured_fraction_theta_full 0.993
_diffrn_measured_fraction_theta_max 0.993
_diffrn_measurement_device_type 'Bruker APEX-II'
_diffrn_measurement_method '\f and \w scans'
_diffrn_radiation_monochromator graphite
_diffrn_radiation_source 'fine-focus sealed tube'
_diffrn_radiation_type MoK\a
_diffrn_radiation_wavelength 0.71073
_diffrn_reflns_av_R_equivalents 0.0151
_diffrn_reflns_av_sigmaI/netI 0.0187
_diffrn_reflns_limit_h_max 10
_diffrn_reflns_limit_h_min -10
_diffrn_reflns_limit_k_max 9
_diffrn_reflns_limit_k_min -11
_diffrn_reflns_limit_l_max 23
_diffrn_reflns_limit_l_min -23
_diffrn_reflns_number 11136
_diffrn_reflns_theta_full 32.38
_diffrn_reflns_theta_max 32.38
_diffrn_reflns_theta_min 2.73
_exptl_absorpt_coefficient_mu 0.108
_exptl_absorpt_correction_T_max 0.9914
_exptl_absorpt_correction_T_min 0.9602
_exptl_absorpt_correction_type multi-scan
_exptl_absorpt_process_details
;
Bruker APEX2, SAINT and SADABS, version 2011.8-0; Bruker AXS Inc., 
Madison, Wisconsin, USA
;
_exptl_crystal_colour Orange
_exptl_crystal_density_diffrn 1.424
_exptl_crystal_density_method 'not measured'
_exptl_crystal_description Prism-like
_exptl_crystal_F_000 328
_exptl_crystal_size_max 0.38
_exptl_crystal_size_mid 0.28
_exptl_crystal_size_min 0.08
_refine_diff_density_max 0.472
_refine_diff_density_min -0.291
_refine_diff_density_rms 0.052
_refine_ls_extinction_method none
_refine_ls_goodness_of_fit_ref 1.068
_refine_ls_hydrogen_treatment constr
_refine_ls_matrix_type full
_refine_ls_number_parameters 209
_refine_ls_number_reflns 5218
_refine_ls_number_restraints 0
_refine_ls_restrained_S_all 1.068
_refine_ls_R_factor_all 0.0715
_refine_ls_R_factor_gt 0.0561
_refine_ls_shift/su_max 0.001
_refine_ls_shift/su_mean 0.000
_refine_ls_structure_factor_coef Fsqd
_refine_ls_weighting_details 'calc w=1/[\s^2^(Fo^2^)+(0.1012P)^2^+0.1677P] where P=(Fo^2^+2Fc^2^)/3'
_refine_ls_weighting_scheme calc
_refine_ls_wR_factor_gt 0.1736
_refine_ls_wR_factor_ref 0.1918
_reflns_number_gt 3932
_reflns_number_total 5218
_reflns_threshold_expression >2\s(I)
_cod_data_source_file jo5b00983_si_007.cif
_cod_data_source_block 8a
_cod_depositor_comments
;
The following automatic conversions were performed:

'_symmetry_cell_setting' value 'Triclinic' changed to 'triclinic'
according to
/usr/data/users/saulius/crontab/automatic-downloads/rss-feeds/ACS/lib/dictionaries/cif_core.dic
dictionary named 'cif_core.dic' version 2.4.2 from 2011-04-26.

Automatic conversion script
Id: cif_fix_values 3271 2015-04-21 07:52:19Z andrius 

 Adding full bibliography for 4031336--4031338.cif.
;
_cod_database_code 4031338

loop_
_symmetry_equiv_pos_as_xyz
'x, y, z'
'-x, -y, -z'

loop_
_atom_site_label
_atom_site_type_symbol
_atom_site_fract_x
_atom_site_fract_y
_atom_site_fract_z
_atom_site_U_iso_or_equiv
_atom_site_adp_type
_atom_site_occupancy
_atom_site_symmetry_multiplicity
_atom_site_calc_flag
_atom_site_refinement_flags
C1 C 0.74555(17) 0.50344(15) 1.03455(7) 0.0275(2) Uani 1 1 d .
C2 C 0.81238(18) 0.37429(15) 1.10676(7) 0.0279(2) Uani 1 1 d .
C3 C 0.79372(19) 0.42393(16) 1.19209(7) 0.0316(2) Uani 1 1 d .
H3 H 0.8435 0.3327 1.2377 0.038 Uiso 1 1 calc R
C4 C 0.69821(19) 0.61447(17) 1.20690(7) 0.0310(2) Uani 1 1 d .
C5 C 0.6267(2) 0.75143(17) 1.13925(8) 0.0365(3) Uani 1 1 d .
H13 H 0.5629 0.8793 1.1506 0.044 Uiso 1 1 calc R
C6 C 0.6515(2) 0.69528(17) 1.05448(8) 0.0360(3) Uani 1 1 d .
H12 H 0.6043 0.7876 1.0090 0.043 Uiso 1 1 calc R
C7 C 0.77626(19) 0.44249(17) 0.94515(7) 0.0311(2) Uani 1 1 d .
H10 H 0.8346 0.3130 0.9379 0.037 Uiso 1 1 calc R
C8 C 0.72637(19) 0.55977(17) 0.87257(7) 0.0318(2) Uani 1 1 d .
H9 H 0.6699 0.6887 0.8809 0.038 Uiso 1 1 calc R
C9 C 0.75122(19) 0.50668(16) 0.78218(7) 0.0301(2) Uani 1 1 d .
C10 C 0.6794(2) 0.64967(17) 0.71543(7) 0.0331(2) Uani 1 1 d .
H4 H 0.6205 0.7755 0.7298 0.040 Uiso 1 1 calc R
C11 C 0.6934(2) 0.60920(18) 0.62827(8) 0.0363(3) Uani 1 1 d .
C12 C 0.7833(2) 0.41972(18) 0.60785(8) 0.0368(3) Uani 1 1 d .
C13 C 0.8591(2) 0.27213(18) 0.67239(8) 0.0369(3) Uani 1 1 d .
C14 C 0.8418(2) 0.31850(17) 0.75856(7) 0.0351(2) Uani 1 1 d .
H8 H 0.8919 0.2217 0.8020 0.042 Uiso 1 1 calc R
C15 C 0.6133(3) 0.7652(2) 0.55760(9) 0.0539(4) Uani 1 1 d .
H5 H 0.5574 0.8858 0.5832 0.081 Uiso 1 1 d R
H6 H 0.5001 0.7548 0.5350 0.081 Uiso 1 1 d R
H7 H 0.7313 0.7546 0.5096 0.081 Uiso 1 1 d R
C16 C 0.9566(3) 0.0694(2) 0.64769(11) 0.0587(4) Uani 1 1 d .
H16A H 0.9380 0.0650 0.5878 0.088 Uiso 1 1 d R
H16B H 0.8852 0.0017 0.6883 0.088 Uiso 1 1 d R
H16C H 1.1088 0.0119 0.6512 0.088 Uiso 1 1 d R
N2 N 0.67388(19) 0.67018(17) 1.29697(7) 0.0408(3) Uani 1 1 d .
N1 N 0.9125(2) 0.16892(14) 1.09517(7) 0.0378(2) Uani 1 1 d .
O1 O 1.1003(2) 0.07984(16) 1.10643(10) 0.0654(4) Uani 1 1 d .
O2 O 0.8039(2) 0.09851(17) 1.07574(10) 0.0654(4) Uani 1 1 d .
O3 O 0.7334(2) 0.54455(18) 1.35521(6) 0.0578(3) Uani 1 1 d .
O4 O 0.5967(2) 0.83865(18) 1.30951(9) 0.0663(4) Uani 1 1 d .
O5 O 0.8019(2) 0.36678(16) 0.52446(7) 0.0572(3) Uani 1 1 d .
H32 H 0.7657 0.4566 0.4936 0.086 Uiso 1 1 d R

loop_
_atom_site_aniso_label
_atom_site_aniso_U_11
_atom_site_aniso_U_22
_atom_site_aniso_U_33
_atom_site_aniso_U_23
_atom_site_aniso_U_13
_atom_site_aniso_U_12
C1 0.0325(5) 0.0302(5) 0.0222(4) 0.0000(3) -0.0065(3) -0.0149(4)
C2 0.0359(5) 0.0263(4) 0.0224(4) -0.0010(3) -0.0057(4) -0.0136(4)
C3 0.0396(6) 0.0327(5) 0.0224(4) 0.0003(4) -0.0076(4) -0.0145(4)
C4 0.0359(5) 0.0355(5) 0.0221(4) -0.0063(4) -0.0046(4) -0.0142(4)
C5 0.0466(6) 0.0296(5) 0.0314(5) -0.0051(4) -0.0081(5) -0.0126(5)
C6 0.0497(7) 0.0292(5) 0.0268(5) 0.0013(4) -0.0117(4) -0.0130(5)
C7 0.0396(5) 0.0347(5) 0.0223(4) -0.0012(4) -0.0077(4) -0.0177(4)
C8 0.0389(6) 0.0360(5) 0.0229(4) -0.0008(4) -0.0079(4) -0.0170(4)
C9 0.0355(5) 0.0352(5) 0.0216(4) 0.0004(4) -0.0075(4) -0.0161(4)
C10 0.0421(6) 0.0322(5) 0.0242(5) -0.0001(4) -0.0094(4) -0.0136(4)
C11 0.0467(6) 0.0367(6) 0.0237(5) 0.0019(4) -0.0113(4) -0.0145(5)
C12 0.0482(7) 0.0386(6) 0.0226(4) -0.0027(4) -0.0087(4) -0.0160(5)
C13 0.0491(7) 0.0333(5) 0.0273(5) -0.0018(4) -0.0077(4) -0.0158(5)
C14 0.0465(6) 0.0336(5) 0.0247(5) 0.0026(4) -0.0098(4) -0.0160(5)
C15 0.0796(10) 0.0411(7) 0.0294(6) 0.0042(5) -0.0194(6) -0.0122(7)
C16 0.0896(12) 0.0356(7) 0.0430(7) -0.0062(5) -0.0113(7) -0.0180(7)
N2 0.0457(6) 0.0480(6) 0.0281(5) -0.0123(4) -0.0057(4) -0.0164(5)
N1 0.0570(6) 0.0281(4) 0.0262(4) 0.0009(3) -0.0062(4) -0.0170(4)
O1 0.0690(8) 0.0349(5) 0.0810(9) -0.0003(5) -0.0291(7) -0.0051(5)
O2 0.0826(9) 0.0458(6) 0.0808(9) -0.0154(6) -0.0104(7) -0.0368(6)
O3 0.0817(8) 0.0646(7) 0.0241(4) -0.0032(4) -0.0142(5) -0.0254(6)
O4 0.0893(9) 0.0506(6) 0.0507(6) -0.0260(5) -0.0146(6) -0.0136(6)
O5 0.0925(9) 0.0483(6) 0.0259(4) -0.0055(4) -0.0183(5) -0.0203(6)

loop_
_atom_type_symbol
_atom_type_description
_atom_type_scat_dispersion_real
_atom_type_scat_dispersion_imag
_atom_type_scat_source
C C 0.0033 0.0016 'International Tables Vol C Tables 4.2.6.8 and 6.1.1.4'
H H 0.0000 0.0000 'International Tables Vol C Tables 4.2.6.8 and 6.1.1.4'
N N 0.0061 0.0033 'International Tables Vol C Tables 4.2.6.8 and 6.1.1.4'
O O 0.0106 0.0060 'International Tables Vol C Tables 4.2.6.8 and 6.1.1.4'

loop_
_geom_angle_atom_site_label_1
_geom_angle_atom_site_label_2
_geom_angle_atom_site_label_3
_geom_angle
C2 C1 C6 115.02(9)
C2 C1 C7 122.10(10)
C6 C1 C7 122.87(10)
C3 C2 C1 124.61(10)
C3 C2 N1 114.81(9)
C1 C2 N1 120.58(9)
C4 C3 C2 117.16(10)
C4 C3 H3 121.4
C2 C3 H3 121.4
C3 C4 C5 121.89(10)
C3 C4 N2 118.11(10)
C5 C4 N2 120.00(10)
C6 C5 C4 118.97(10)
C6 C5 H13 120.5
C4 C5 H13 120.5
C5 C6 C1 122.34(10)
C5 C6 H12 118.8
C1 C6 H12 118.8
C8 C7 C1 124.66(11)
C8 C7 H10 117.7
C1 C7 H10 117.7
C7 C8 C9 126.90(11)
C7 C8 H9 116.5
C9 C8 H9 116.5
C14 C9 C10 117.95(10)
C14 C9 C8 123.15(10)
C10 C9 C8 118.89(10)
C11 C10 C9 121.95(11)
C11 C10 H4 119.0
C9 C10 H4 119.0
C10 C11 C12 118.17(10)
C10 C11 C15 121.12(11)
C12 C11 C15 120.71(11)
O5 C12 C11 122.24(11)
O5 C12 C13 116.00(11)
C11 C12 C13 121.76(10)
C14 C13 C12 118.26(11)
C14 C13 C16 121.50(12)
C12 C13 C16 120.24(11)
C13 C14 C9 121.90(10)
C13 C14 H8 119.1
C9 C14 H8 119.1
C11 C15 H5 109.5
C11 C15 H6 109.5
H5 C15 H6 109.5
C11 C15 H7 109.5
H5 C15 H7 109.5
H6 C15 H7 109.5
C13 C16 H16A 109.5
C13 C16 H16B 109.5
H16A C16 H16B 109.5
C13 C16 H16C 109.5
H16A C16 H16C 109.5
H16B C16 H16C 109.5
O4 N2 O3 123.97(12)
O4 N2 C4 118.24(12)
O3 N2 C4 117.78(11)
O2 N1 O1 123.92(13)
O2 N1 C2 118.53(12)
O1 N1 C2 117.55(11)
C12 O5 H32 107.7

loop_
_geom_bond_atom_site_label_1
_geom_bond_atom_site_label_2
_geom_bond_distance
C1 C2 1.3987(14)
C1 C6 1.4067(16)
C1 C7 1.4566(14)
C2 C3 1.3800(14)
C2 N1 1.4728(14)
C3 C4 1.3780(16)
C3 H3 0.9300
C4 C5 1.3833(16)
C4 N2 1.4594(14)
C5 C6 1.3820(16)
C5 H13 0.9300
C6 H12 0.9300
C7 C8 1.3414(15)
C7 H10 0.9300
C8 C9 1.4556(15)
C8 H9 0.9300
C9 C14 1.3987(16)
C9 C10 1.3991(15)
C10 C11 1.3892(15)
C10 H4 0.9300
C11 C12 1.3937(17)
C11 C15 1.5060(17)
C12 O5 1.3613(14)
C12 C13 1.4007(17)
C13 C14 1.3852(16)
C13 C16 1.5036(19)
C14 H8 0.9300
C15 H5 0.9600
C15 H6 0.9600
C15 H7 0.9600
C16 H16A 0.9600
C16 H16B 0.9600
C16 H16C 0.9600
N2 O4 1.2189(17)
N2 O3 1.2213(16)
N1 O2 1.2114(16)
N1 O1 1.2165(17)
O5 H32 0.7653

loop_
_geom_hbond_atom_site_label_D
_geom_hbond_atom_site_label_H
_geom_hbond_atom_site_label_A
_geom_hbond_distance_DH
_geom_hbond_distance_HA
_geom_hbond_distance_DA
_geom_hbond_angle_DHA
_geom_hbond_site_symmetry_A
O5 H32 O3 0.77 2.16 2.7951(14) 140.5 1_554

loop_
_geom_torsion_atom_site_label_1
_geom_torsion_atom_site_label_2
_geom_torsion_atom_site_label_3
_geom_torsion_atom_site_label_4
_geom_torsion
C6 C1 C2 C3 -0.81(17)
C7 C1 C2 C3 177.86(11)
C6 C1 C2 N1 179.71(10)
C7 C1 C2 N1 -1.62(17)
C1 C2 C3 C4 1.40(18)
N1 C2 C3 C4 -179.09(10)
C2 C3 C4 C5 -1.01(18)
C2 C3 C4 N2 179.12(10)
C3 C4 C5 C6 0.1(2)
N2 C4 C5 C6 179.98(11)
C4 C5 C6 C1 0.5(2)
C2 C1 C6 C5 -0.17(18)
C7 C1 C6 C5 -178.84(11)
C2 C1 C7 C8 -176.18(11)
C6 C1 C7 C8 2.39(19)
C1 C7 C8 C9 -179.21(11)
C7 C8 C9 C14 -2.6(2)
C7 C8 C9 C10 176.63(12)
C14 C9 C10 C11 0.85(19)
C8 C9 C10 C11 -178.46(11)
C9 C10 C11 C12 -0.4(2)
C9 C10 C11 C15 179.46(13)
C10 C11 C12 O5 179.48(12)
C15 C11 C12 O5 -0.4(2)
C10 C11 C12 C13 -0.2(2)
C15 C11 C12 C13 179.93(14)
O5 C12 C13 C14 -179.37(12)
C11 C12 C13 C14 0.3(2)
O5 C12 C13 C16 0.7(2)
C11 C12 C13 C16 -179.56(14)
C12 C13 C14 C9 0.1(2)
C16 C13 C14 C9 -179.96(14)
C10 C9 C14 C13 -0.72(19)
C8 C9 C14 C13 178.56(11)
C3 C4 N2 O4 177.38(13)
C5 C4 N2 O4 -2.5(2)
C3 C4 N2 O3 -2.26(18)
C5 C4 N2 O3 177.87(13)
C3 C2 N1 O2 116.11(13)
C1 C2 N1 O2 -64.36(16)
C3 C2 N1 O1 -63.38(15)
C1 C2 N1 O1 116.15(14)
